data_4302295
loop_
_publ_author_name
'Sarkar, Bijay'
'Wen, Sung-Yin'
'Wang, Jyun-Hua'
'Chiou, Ling-Song'
'Liao, Ping-Kuei'
'Santra, Bidyut Kumar'
'Wang, Ju-Chun'
'Liu, C. W.'

_publ_section_title
;
 Conjugate Base of a Secondary Phosphine Selenide [P(Se)(O^i^Pr)~2~]^-^
 as the Bridging Unit for the Construction of Heterometallic
 Fe(II)--Hg(II)/Cd(II) Complexes
;
_journal_coden_ASTM INOCAJ
_journal_issue 12
_journal_name_full 'Inorganic Chemistry'
_journal_page_first 5129
_journal_page_last 5140
_journal_paper_doi 10.1021/ic8024556
_journal_volume 48
_journal_year 2009
_chemical_formula_sum 'C26 H38 Cl4 Fe2 Hg2 O8 P2 Se2'
_chemical_formula_weight 1353.10
_space_group_IT_number 2
_symmetry_cell_setting triclinic
_symmetry_space_group_name_Hall '-P 1'
_symmetry_space_group_name_H-M 'P -1'
_atom_sites_solution_hydrogens geom
_atom_sites_solution_primary direct
_atom_sites_solution_secondary difmap
_audit_creation_method SHELXL-97
_cell_angle_alpha 100.46(3)
_cell_angle_beta 92.42(3)
_cell_angle_gamma 112.928(19)
_cell_formula_units_Z 1
_cell_length_a 8.486(7)
_cell_length_b 9.616(8)
_cell_length_c 14.280(17)
_cell_measurement_reflns_used 4094
_cell_measurement_temperature 293(2)
_cell_measurement_theta_max 24.44
_cell_measurement_theta_min 2.35
_cell_volume 1047.1(18)
_computing_cell_refinement 'Bruker SMART'
_computing_data_collection 'Bruker SMART'
_computing_data_reduction 'Bruker SAINT'
_computing_molecular_graphics 'Bruker SHELXTL'
_computing_publication_material 'Bruker SHELXTL'
_computing_structure_refinement 'SHELXL-97 (Sheldrick, 1997)'
_computing_structure_solution 'SHELXS-97 (Sheldrick, 1990)'
_diffrn_ambient_temperature 293(2)
_diffrn_measured_fraction_theta_full 0.964
_diffrn_measured_fraction_theta_max 0.964
_diffrn_measurement_device_type 'CCD area detector'
_diffrn_measurement_method 'phi and omega scans'
_diffrn_radiation_monochromator graphite
_diffrn_radiation_source 'fine-focus sealed tube'
_diffrn_radiation_type MoK\a
_diffrn_radiation_wavelength 0.71073
_diffrn_reflns_av_R_equivalents 0.0466
_diffrn_reflns_av_sigmaI/netI 0.0625
_diffrn_reflns_limit_h_max 9
_diffrn_reflns_limit_h_min -9
_diffrn_reflns_limit_k_max 11
_diffrn_reflns_limit_k_min -11
_diffrn_reflns_limit_l_max 16
_diffrn_reflns_limit_l_min -16
_diffrn_reflns_number 7615
_diffrn_reflns_theta_full 24.49
_diffrn_reflns_theta_max 24.49
_diffrn_reflns_theta_min 1.46
_exptl_absorpt_coefficient_mu 10.095
_exptl_absorpt_correction_T_max 0.2373
_exptl_absorpt_correction_T_min 0.0811
_exptl_absorpt_correction_type multi-scan
_exptl_crystal_colour colorless
_exptl_crystal_density_diffrn 2.146
_exptl_crystal_density_method 'not measured'
_exptl_crystal_description block
_exptl_crystal_F_000 636
_exptl_crystal_size_max 0.50
_exptl_crystal_size_mid 0.40
_exptl_crystal_size_min 0.20
_refine_diff_density_max 2.795
_refine_diff_density_min -2.491
_refine_diff_density_rms 0.281
_refine_ls_extinction_method none
_refine_ls_goodness_of_fit_ref 1.016
_refine_ls_hydrogen_treatment constr
_refine_ls_matrix_type full
_refine_ls_number_parameters 208
_refine_ls_number_reflns 3358
_refine_ls_number_restraints 0
_refine_ls_restrained_S_all 1.016
_refine_ls_R_factor_all 0.0644
_refine_ls_R_factor_gt 0.0554
_refine_ls_shift/su_max 0.000
_refine_ls_shift/su_mean 0.000
_refine_ls_structure_factor_coef Fsqd
_refine_ls_weighting_details 'calc w=1/[\s^2^(Fo^2^)+(0.1077P)^2^+0.0000P] where P=(Fo^2^+2Fc^2^)/3'
_refine_ls_weighting_scheme calc
_refine_ls_wR_factor_gt 0.1459
_refine_ls_wR_factor_ref 0.1522
_reflns_number_gt 2799
_reflns_number_total 3358
_reflns_threshold_expression >2sigma(I)
_cod_duplicate_entry 4333506
_cod_data_source_file ic8024556_si_001_4.cif
_cod_data_source_block 5
_cod_depositor_comments
;
The following automatic conversions were performed:
'_symmetry_cell_setting' value 'Triclinic' changed to 'triclinic'
according to '/home/saulius/struct/CIF-dictionaries/cif_core.dic'
dictionary named 'cif_core.dic' version 2.4.1 from 2010-06-29.

Automatic conversion script
Id: cif_fix_enum 1527 2010-12-29 10:47:43Z saulius 
;
_cod_original_cell_volume 1047.2(17)
_cod_database_code 4302295

loop_
_symmetry_equiv_pos_as_xyz
'x, y, z'
'-x, -y, -z'

loop_
_atom_site_label
_atom_site_type_symbol
_atom_site_fract_x
_atom_site_fract_y
_atom_site_fract_z
_atom_site_U_iso_or_equiv
_atom_site_adp_type
_atom_site_occupancy
_atom_site_symmetry_multiplicity
_atom_site_calc_flag
_atom_site_refinement_flags
_atom_site_disorder_assembly
_atom_site_disorder_group
Hg1 Hg 0.38752(5) -0.00259(5) 0.37695(3) 0.0591(2) Uani 1 1 d . . .
Fe1 Fe 0.11443(15) 0.26808(14) 0.31013(8) 0.0387(3) Uani 1 1 d . . .
Se1 Se 0.54717(12) 0.21792(13) 0.30131(7) 0.0563(3) Uani 1 1 d . . .
P1 P 0.3186(3) 0.2342(2) 0.22937(14) 0.0370(5) Uani 1 1 d . . .
Cl3 Cl 0.6043(4) -0.1126(3) 0.43174(16) 0.0607(7) Uani 1 1 d . . .
Cl1 Cl 0.1126(4) -0.2169(4) 0.3425(2) 0.0836(9) Uani 1 1 d . . .
O1 O 0.4085(8) 0.3584(7) 0.1675(4) 0.0467(14) Uani 1 1 d . . .
O2 O 0.2223(7) 0.0841(7) 0.1471(4) 0.0418(13) Uani 1 1 d . . .
O3 O 0.0026(12) 0.3654(11) 0.1495(6) 0.083(3) Uani 1 1 d . . .
O4 O -0.1259(11) -0.0522(9) 0.2406(6) 0.075(2) Uani 1 1 d . . .
C1 C 0.5340(13) 0.5198(11) 0.2061(8) 0.058(3) Uani 1 1 d . . .
H1A H 0.5548 0.5381 0.2761 0.070 Uiso 1 1 calc R . .
C2 C 0.6996(19) 0.5366(18) 0.1643(16) 0.120(6) Uani 1 1 d . . .
H2A H 0.7850 0.6398 0.1880 0.180 Uiso 1 1 calc R . .
H2B H 0.6787 0.5166 0.0956 0.180 Uiso 1 1 calc R . .
H2C H 0.7402 0.4641 0.1828 0.180 Uiso 1 1 calc R . .
C3 C 0.4617(18) 0.6252(15) 0.1796(11) 0.083(4) Uani 1 1 d . . .
H3A H 0.3585 0.6115 0.2090 0.124 Uiso 1 1 calc R . .
H3B H 0.4348 0.6031 0.1111 0.124 Uiso 1 1 calc R . .
H3C H 0.5443 0.7300 0.2013 0.124 Uiso 1 1 calc R . .
C4 C 0.3050(15) 0.0154(14) 0.0730(7) 0.061(3) Uani 1 1 d . . .
H4A H 0.4305 0.0649 0.0898 0.073 Uiso 1 1 calc R . .
C5 C 0.245(3) -0.1461(17) 0.0746(10) 0.103(5) Uani 1 1 d . . .
H5A H 0.2814 -0.1571 0.1363 0.155 Uiso 1 1 calc R . .
H5B H 0.2916 -0.1959 0.0258 0.155 Uiso 1 1 calc R . .
H5C H 0.1212 -0.1931 0.0626 0.155 Uiso 1 1 calc R . .
C6 C 0.2581(18) 0.0485(18) -0.0198(7) 0.079(4) Uani 1 1 d . . .
H6A H 0.3101 0.0067 -0.0695 0.119 Uiso 1 1 calc R . .
H6B H 0.2990 0.1583 -0.0139 0.119 Uiso 1 1 calc R . .
H6C H 0.1350 0.0019 -0.0357 0.119 Uiso 1 1 calc R . .
C7 C 0.0482(14) 0.3270(12) 0.2115(7) 0.053(2) Uani 1 1 d . . .
C8 C -0.0301(13) 0.0705(12) 0.2668(7) 0.051(2) Uani 1 1 d . . .
C11 C 0.2271(18) 0.4806(13) 0.4080(7) 0.078(4) Uani 1 1 d . . .
H11A H 0.3057 0.5790 0.3946 0.093 Uiso 1 1 calc R . .
C12 C 0.0471(15) 0.4265(14) 0.4035(7) 0.061(3) Uani 1 1 d . . .
H12A H -0.0225 0.4798 0.3844 0.073 Uiso 1 1 calc R . .
C13 C -0.0179(15) 0.2818(14) 0.4303(7) 0.059(3) Uani 1 1 d . . .
H13A H -0.1388 0.2184 0.4346 0.070 Uiso 1 1 calc R . .
C14 C 0.1238(16) 0.2494(14) 0.4527(6) 0.062(3) Uani 1 1 d . . .
H14A H 0.1182 0.1571 0.4750 0.074 Uiso 1 1 calc R . .
C15 C 0.2746(15) 0.3685(15) 0.4405(7) 0.067(3) Uani 1 1 d . . .
H15A H 0.3921 0.3757 0.4534 0.080 Uiso 1 1 calc R . .

loop_
_atom_site_aniso_label
_atom_site_aniso_U_11
_atom_site_aniso_U_22
_atom_site_aniso_U_33
_atom_site_aniso_U_23
_atom_site_aniso_U_13
_atom_site_aniso_U_12
Hg1 0.0745(4) 0.0523(3) 0.0558(3) 0.0236(2) 0.0041(2) 0.0263(2)
Fe1 0.0453(7) 0.0312(7) 0.0363(6) 0.0041(5) 0.0005(5) 0.0138(5)
Se1 0.0454(6) 0.0623(7) 0.0668(6) 0.0320(5) 0.0013(4) 0.0201(5)
P1 0.0408(12) 0.0301(11) 0.0391(10) 0.0115(9) 0.0020(9) 0.0118(9)
Cl3 0.0815(18) 0.0704(17) 0.0466(12) 0.0165(12) 0.0048(11) 0.0467(14)
Cl1 0.078(2) 0.077(2) 0.0814(19) 0.0318(16) -0.0050(15) 0.0117(15)
O1 0.054(4) 0.036(3) 0.050(3) 0.016(3) 0.006(3) 0.014(3)
O2 0.043(3) 0.034(3) 0.046(3) 0.002(3) 0.006(3) 0.016(3)
O3 0.110(7) 0.093(7) 0.064(5) 0.025(5) -0.009(4) 0.058(5)
O4 0.075(5) 0.045(5) 0.081(5) 0.009(4) 0.006(4) 0.002(4)
C1 0.062(6) 0.036(5) 0.067(6) 0.020(5) -0.002(5) 0.006(4)
C2 0.067(9) 0.070(10) 0.218(19) 0.046(11) 0.041(11) 0.015(7)
C3 0.091(9) 0.055(7) 0.108(10) 0.039(7) 0.014(7) 0.025(6)
C4 0.070(7) 0.072(8) 0.051(5) 0.006(5) 0.010(5) 0.043(6)
C5 0.178(16) 0.072(10) 0.076(8) 0.003(7) 0.017(9) 0.072(10)
C6 0.093(9) 0.108(11) 0.048(6) 0.015(6) 0.015(6) 0.053(8)
C7 0.059(6) 0.053(6) 0.053(5) 0.008(5) 0.003(5) 0.030(5)
C8 0.053(6) 0.038(6) 0.050(5) 0.002(4) 0.007(4) 0.007(5)
C11 0.119(11) 0.030(6) 0.052(6) -0.010(5) 0.015(6) 0.005(6)
C12 0.071(7) 0.072(8) 0.045(5) 0.001(5) 0.007(5) 0.041(6)
C13 0.068(7) 0.066(7) 0.043(5) 0.009(5) 0.013(5) 0.028(5)
C14 0.087(8) 0.063(7) 0.038(5) 0.010(5) 0.000(5) 0.035(6)
C15 0.067(7) 0.072(8) 0.047(5) -0.018(5) -0.011(5) 0.028(6)

loop_
_atom_type_symbol
_atom_type_description
_atom_type_scat_dispersion_real
_atom_type_scat_dispersion_imag
_atom_type_scat_source
C C 0.0033 0.0016 'International Tables Vol C Tables 4.2.6.8 and 6.1.1.4'
H H 0.0000 0.0000 'International Tables Vol C Tables 4.2.6.8 and 6.1.1.4'
O O 0.0106 0.0060 'International Tables Vol C Tables 4.2.6.8 and 6.1.1.4'
P P 0.1023 0.0942 'International Tables Vol C Tables 4.2.6.8 and 6.1.1.4'
Cl Cl 0.1484 0.1585 'International Tables Vol C Tables 4.2.6.8 and 6.1.1.4'
Fe Fe 0.3463 0.8444 'International Tables Vol C Tables 4.2.6.8 and 6.1.1.4'
Se Se -0.0929 2.2259 'International Tables Vol C Tables 4.2.6.8 and 6.1.1.4'
Hg Hg -2.3894 9.2266 'International Tables Vol C Tables 4.2.6.8 and 6.1.1.4'

loop_
_geom_angle_atom_site_label_1
_geom_angle_atom_site_label_2
_geom_angle_atom_site_label_3
_geom_angle
_geom_angle_site_symmetry_1
_geom_angle_site_symmetry_3
_geom_angle_publ_flag
Cl1 Hg1 Se1 135.86(9) . . ?
Cl1 Hg1 Cl3 105.47(13) . . ?
Se1 Hg1 Cl3 108.15(9) . . ?
Cl1 Hg1 Cl3 101.73(11) . 2_656 ?
Se1 Hg1 Cl3 108.22(9) . 2_656 ?
Cl3 Hg1 Cl3 86.16(9) . 2_656 ?
C7 Fe1 C8 93.1(5) . . ?
C7 Fe1 C14 153.7(5) . . ?
C8 Fe1 C14 93.9(5) . . ?
C7 Fe1 C15 138.4(5) . . ?
C8 Fe1 C15 128.1(5) . . ?
C14 Fe1 C15 39.0(5) . . ?
C7 Fe1 C11 100.0(5) . . ?
C8 Fe1 C11 156.6(4) . . ?
C14 Fe1 C11 66.1(5) . . ?
C15 Fe1 C11 40.0(5) . . ?
C7 Fe1 C13 115.7(5) . . ?
C8 Fe1 C13 90.6(4) . . ?
C14 Fe1 C13 38.9(4) . . ?
C15 Fe1 C13 65.9(4) . . ?
C11 Fe1 C13 66.3(5) . . ?
C7 Fe1 C12 89.7(4) . . ?
C8 Fe1 C12 122.6(5) . . ?
C14 Fe1 C12 65.2(5) . . ?
C15 Fe1 C12 65.7(5) . . ?
C11 Fe1 C12 39.1(5) . . ?
C13 Fe1 C12 39.3(4) . . ?
C7 Fe1 P1 88.2(3) . . ?
C8 Fe1 P1 91.7(3) . . ?
C14 Fe1 P1 116.9(3) . . ?
C15 Fe1 P1 94.3(3) . . ?
C11 Fe1 P1 107.9(4) . . ?
C13 Fe1 P1 155.8(3) . . ?
C12 Fe1 P1 145.7(3) . . ?
P1 Se1 Hg1 97.55(8) . . ?
O2 P1 O1 100.7(3) . . ?
O2 P1 Fe1 105.8(2) . . ?
O1 P1 Fe1 116.0(3) . . ?
O2 P1 Se1 109.1(3) . . ?
O1 P1 Se1 101.1(3) . . ?
Fe1 P1 Se1 122.11(12) . . ?
Hg1 Cl3 Hg1 93.84(9) . 2_656 ?
C1 O1 P1 125.7(6) . . ?
C4 O2 P1 126.0(6) . . ?
C3 C1 O1 108.7(9) . . ?
C3 C1 C2 112.9(10) . . ?
O1 C1 C2 106.8(10) . . ?
C5 C4 O2 106.7(10) . . ?
C5 C4 C6 114.8(11) . . ?
O2 C4 C6 106.9(8) . . ?
O3 C7 Fe1 178.3(10) . . ?
O4 C8 Fe1 177.4(10) . . ?
C12 C11 C15 106.8(10) . . ?
C12 C11 Fe1 71.0(6) . . ?
C15 C11 Fe1 69.8(6) . . ?
C11 C12 C13 109.0(10) . . ?
C11 C12 Fe1 69.9(6) . . ?
C13 C12 Fe1 70.3(6) . . ?
C14 C13 C12 106.8(10) . . ?
C14 C13 Fe1 69.6(6) . . ?
C12 C13 Fe1 70.5(6) . . ?
C15 C14 C13 109.9(11) . . ?
C15 C14 Fe1 70.9(6) . . ?
C13 C14 Fe1 71.5(6) . . ?
C14 C15 C11 107.5(11) . . ?
C14 C15 Fe1 70.1(6) . . ?
C11 C15 Fe1 70.1(6) . . ?

loop_
_geom_bond_atom_site_label_1
_geom_bond_atom_site_label_2
_geom_bond_distance
_geom_bond_site_symmetry_2
_geom_bond_publ_flag
Hg1 Cl1 2.392(4) . ?
Hg1 Se1 2.4931(19) . ?
Hg1 Cl3 2.610(3) . ?
Hg1 Cl3 2.742(4) 2_656 ?
Fe1 C7 1.758(11) . ?
Fe1 C8 1.786(10) . ?
Fe1 C14 2.077(10) . ?
Fe1 C15 2.087(10) . ?
Fe1 C11 2.091(10) . ?
Fe1 C13 2.102(10) . ?
Fe1 C12 2.105(10) . ?
Fe1 P1 2.216(3) . ?
Se1 P1 2.229(3) . ?
P1 O2 1.587(6) . ?
P1 O1 1.587(6) . ?
Cl3 Hg1 2.742(4) 2_656 ?
O1 C1 1.483(11) . ?
O2 C4 1.489(11) . ?
O3 C7 1.127(12) . ?
O4 C8 1.122(12) . ?
C1 C3 1.467(16) . ?
C1 C2 1.512(18) . ?
C4 C5 1.439(19) . ?
C4 C6 1.490(15) . ?
C11 C12 1.403(18) . ?
C11 C15 1.430(19) . ?
C12 C13 1.414(16) . ?
C13 C14 1.393(16) . ?
C14 C15 1.389(17) . ?
